data_1519687
loop_
_publ_author_name
'Hasegawa, Yasuchika'
'Sato, Nao'
'Hirai, Yuichi'
'Nakanishi, Takayuki'
'Kitagawa, Yuichi'
'Kobayashi, Atsushi'
'Kato, Masako'
'Seki, Tomohiro'
'Ito, Hajime'
'Fushimi, Koji'

_publ_section_title
;
 Enhanced electric dipole transition in lanthanide complex with
 organometallic ruthenocene units.
;
_journal_issue 20
_journal_name_full 'The journal of physical chemistry. A'
_journal_page_first 4825
_journal_page_last 4833
_journal_paper_doi 10.1021/acs.jpca.5b01809
_journal_volume 119
_journal_year 2015
_chemical_formula_moiety 'C59 H41 Eu F18 O8 P2 Ru2'
_chemical_formula_sum 'C59 H41 Eu F18 O8 P2 Ru2'
_chemical_formula_weight 1635.99
_space_group_crystal_system monoclinic
_space_group_IT_number 15
_space_group_name_Hall '-C 2yc'
_space_group_name_H-M_alt 'C 1 2/c 1'
_symmetry_space_group_name_Hall '-C 2yc'
_symmetry_space_group_name_H-M 'C 1 2/c 1'
_atom_sites_solution_hydrogens geom
_atom_sites_solution_primary direct
_atom_sites_solution_secondary difmap
_cell_angle_alpha 90.0000(13)
_cell_angle_beta 93.9113(12)
_cell_angle_gamma 90.000(3)
_cell_formula_units_Z 4
_cell_length_a 19.8829(6)
_cell_length_b 17.3599(6)
_cell_length_c 17.7114(7)
_cell_measurement_reflns_used 25144
_cell_measurement_temperature 123
_cell_measurement_theta_max 27.47
_cell_measurement_theta_min 3.12
_cell_volume 6099.1(4)
_computing_cell_refinement 'RAPID AUTO'
_computing_data_collection 'RAPID AUTO (Rigaku, ????)'
_computing_data_reduction 'RAPID AUTO'
_computing_molecular_graphics 'CrystalStructure 4.1'
_computing_publication_material 'CrystalStructure 4.1 (Rigaku, 2014)'
_computing_structure_refinement 'SHELXL97 (Sheldrick, 2008)'
_computing_structure_solution 'SHELXS97 (Sheldrick, 2008)'
_diffrn_ambient_temperature 123
_diffrn_detector_area_resol_mean 10.000
_diffrn_measured_fraction_theta_full 0.997
_diffrn_measured_fraction_theta_max 0.995
_diffrn_measurement_device_type 'Rigaku R-AXIS RAPID'
_diffrn_measurement_method \w
_diffrn_radiation_type 'Mo K\a'
_diffrn_radiation_wavelength 0.71075
_diffrn_reflns_av_R_equivalents 0.0340
_diffrn_reflns_laue_measured_fraction_full 0.997
_diffrn_reflns_laue_measured_fraction_max 0.995
_diffrn_reflns_limit_h_max 25
_diffrn_reflns_limit_h_min -25
_diffrn_reflns_limit_k_max 22
_diffrn_reflns_limit_k_min -22
_diffrn_reflns_limit_l_max 20
_diffrn_reflns_limit_l_min -22
_diffrn_reflns_number 28784
_diffrn_reflns_point_group_measured_fraction_full 0.997
_diffrn_reflns_point_group_measured_fraction_max 0.995
_diffrn_reflns_theta_full 25.242
_diffrn_reflns_theta_max 27.473
_diffrn_reflns_theta_min 3.119
_diffrn_standards_number 0
_exptl_absorpt_coefficient_mu 1.663
_exptl_absorpt_correction_T_max 0.705
_exptl_absorpt_correction_T_min 0.510
_exptl_absorpt_correction_type multi-scan
_exptl_absorpt_process_details 'ABSCOR (Rigaku, 1995)'
_exptl_crystal_colour colorless
_exptl_crystal_density_diffrn 1.782
_exptl_crystal_density_method 'not measured'
_exptl_crystal_description block
_exptl_crystal_F_000 3208.00
_exptl_crystal_size_max 0.230
_exptl_crystal_size_mid 0.230
_exptl_crystal_size_min 0.210
_refine_diff_density_max 1.54
_refine_diff_density_min -1.06
_refine_ls_extinction_method none
_refine_ls_goodness_of_fit_ref 1.076
_refine_ls_hydrogen_treatment constr
_refine_ls_number_parameters 407
_refine_ls_number_reflns 6962
_refine_ls_number_restraints 0
_refine_ls_R_factor_all 0.0367
_refine_ls_R_factor_gt 0.0328
_refine_ls_shift/su_max 0.001
_refine_ls_structure_factor_coef Fsqd
_refine_ls_weighting_details 'w = 1/[\s^2^(Fo^2^)+(0.0489P)^2^+19.5899P] where P=(Fo^2^+2Fc^2^)/3'
_refine_ls_weighting_scheme calc
_refine_ls_wR_factor_gt 0.0887
_refine_ls_wR_factor_ref 0.0912
_reflns_number_gt 6367
_reflns_number_total 6962
_reflns_threshold_expression F^2^>2.0\s(F^2^)
_cod_data_source_file jp5b01809_si_002.cif
_cod_data_source_block EuRcPO
_cod_depositor_comments 'Adding full bibliography for 1519687--1519688.cif.'
_cod_database_code 1519687

loop_
_symmetry_equiv_pos_site_id
_space_group_symop_operation_xyz
1 +X,+Y,+Z
2 -X,+Y,1/2-Z
3 -X,-Y,-Z
4 +X,-Y,1/2+Z
5 1/2+X,1/2+Y,+Z
6 1/2-X,1/2+Y,1/2-Z
7 1/2-X,1/2-Y,-Z
8 1/2+X,1/2-Y,1/2+Z

loop_
_atom_site_label
_atom_site_type_symbol
_atom_site_fract_x
_atom_site_fract_y
_atom_site_fract_z
_atom_site_U_iso_or_equiv
_atom_site_adp_type
_atom_site_occupancy
_atom_site_site_symmetry_multiplicity
_atom_site_calc_flag
_atom_site_refinement_flags
Eu1 Eu 0.5 0.30260(2) 0.25 0.01864(7) Uani 1 4 d .
Ru2 Ru 0.45339(2) 0.25880(2) 0.56877(2) 0.02376(8) Uani 1 8 d .
P3 P 0.37602(4) 0.24724(4) 0.39004(4) 0.01882(15) Uani 1 8 d .
F27 F 0.65005(19) 0.06941(16) 0.28848(15) 0.0746(10) Uani 1 8 d .
F28 F 0.58789(17) 0.05345(16) 0.3800(2) 0.0772(10) Uani 1 8 d .
F29 F 0.68902(17) 0.08687(18) 0.40129(19) 0.0777(10) Uani 1 8 d .
F38 F 0.37648(19) 0.51432(17) 0.38032(17) 0.0784(11) Uani 1 8 d .
F39 F 0.40091(15) 0.61014(13) 0.3114(2) 0.0657(8) Uani 1 8 d .
F40 F 0.33379(15) 0.52286(19) 0.2682(2) 0.0766(9) Uani 1 8 d .
F42 F 0.7069(5) 0.4027(7) 0.4063(4) 0.335(8) Uani 1 8 d .
F43 F 0.6341(4) 0.4200(4) 0.4676(4) 0.216(4) Uani 1 8 d .
F44 F 0.6972(5) 0.3429(3) 0.4970(5) 0.252(6) Uani 1 8 d .
O20 O 0.43722(12) 0.26327(12) 0.34735(13) 0.0249(5) Uani 1 8 d .
O21 O 0.57939(13) 0.34296(14) 0.35018(14) 0.0339(5) Uani 1 8 d .
O22 O 0.56356(12) 0.19136(12) 0.29975(13) 0.0265(5) Uani 1 8 d .
O46 O 0.44214(13) 0.41649(13) 0.29195(14) 0.0316(5) Uani 1 8 d .
C4 C 0.3089(2) 0.0368(2) 0.4540(2) 0.0373(8) Uani 1 8 d .
C5 C 0.3575(2) -0.0115(2) 0.4278(2) 0.0390(9) Uani 1 8 d .
C6 C 0.4098(2) 0.01764(19) 0.3900(2) 0.0355(8) Uani 1 8 d .
C7 C 0.41527(17) 0.09666(18) 0.37827(18) 0.0270(6) Uani 1 8 d .
C8 C 0.36672(16) 0.14554(17) 0.40451(17) 0.0229(6) Uani 1 8 d .
C9 C 0.31311(17) 0.11563(18) 0.4420(2) 0.0290(7) Uani 1 8 d .
C10 C 0.55971(19) 0.2266(3) 0.5838(2) 0.0404(9) Uani 1 8 d .
C11 C 0.53066(19) 0.2229(2) 0.6553(2) 0.0357(8) Uani 1 8 d .
C12 C 0.47819(19) 0.1667(2) 0.64949(19) 0.0335(7) Uani 1 8 d .
C13 C 0.4747(2) 0.1364(2) 0.5743(2) 0.0364(8) Uani 1 8 d .
C14 C 0.5250(2) 0.1732(3) 0.5341(2) 0.0413(9) Uani 1 8 d .
C15 C 0.34762(17) 0.2838(2) 0.54598(19) 0.0291(7) Uani 1 8 d .
C16 C 0.38329(16) 0.29598(17) 0.47834(17) 0.0227(6) Uani 1 8 d .
C17 C 0.43130(18) 0.35665(18) 0.49420(19) 0.0293(7) Uani 1 8 d .
C18 C 0.4246(2) 0.3816(2) 0.5704(2) 0.0379(8) Uani 1 8 d .
C19 C 0.3735(2) 0.3369(2) 0.6015(2) 0.0380(8) Uani 1 8 d .
C23 C 0.61159(17) 0.1811(2) 0.34759(18) 0.0270(6) Uani 1 8 d .
C24 C 0.6451(2) 0.2356(2) 0.3934(2) 0.0386(8) Uani 1 8 d .
C25 C 0.6260(2) 0.3123(2) 0.3896(2) 0.0378(8) Uani 1 8 d .
C26 C 0.63461(19) 0.0968(2) 0.3547(2) 0.0354(8) Uani 1 8 d .
C30 C 0.30016(16) 0.28067(18) 0.33958(17) 0.0239(6) Uani 1 8 d .
C31 C 0.26711(19) 0.2353(2) 0.2838(2) 0.0339(8) Uani 1 8 d .
C32 C 0.27688(19) 0.3554(2) 0.3518(2) 0.0382(8) Uani 1 8 d .
C33 C 0.2223(2) 0.3840(2) 0.3068(3) 0.0522(11) Uani 1 8 d .
C34 C 0.1910(2) 0.3391(3) 0.2509(3) 0.0456(10) Uani 1 8 d .
C35 C 0.2128(2) 0.2649(3) 0.2397(2) 0.0414(9) Uani 1 8 d .
C36 C 0.44843(18) 0.48724(18) 0.28306(18) 0.0279(7) Uani 1 8 d .
C37 C 0.3905(2) 0.5349(2) 0.3118(3) 0.0423(9) Uani 1 8 d .
C41 C 0.6672(3) 0.3690(3) 0.4401(4) 0.0743(18) Uani 1 8 d .
C45 C 0.5 0.5264(3) 0.25 0.0299(10) Uani 1 4 d .
H4 H 0.27275 0.01618 0.48006 0.0447 Uiso 1 8 calc R
H5 H 0.35462 -0.06547 0.43608 0.0468 Uiso 1 8 calc R
H6 H 0.44252 -0.01625 0.37178 0.0426 Uiso 1 8 calc R
H7 H 0.45179 0.1169 0.35259 0.0324 Uiso 1 8 calc R
H9 H 0.27959 0.14907 0.45923 0.0348 Uiso 1 8 calc R
H10 H 0.59878 0.2594 0.57142 0.0484 Uiso 1 8 calc R
H11 H 0.54586 0.25251 0.70175 0.0428 Uiso 1 8 calc R
H12 H 0.45019 0.14983 0.6913 0.0401 Uiso 1 8 calc R
H13 H 0.44393 0.09443 0.55445 0.0437 Uiso 1 8 calc R
H14 H 0.53562 0.16176 0.48084 0.0496 Uiso 1 8 calc R
H15 H 0.30949 0.24711 0.55142 0.0349 Uiso 1 8 calc R
H17 H 0.46214 0.37925 0.45776 0.0352 Uiso 1 8 calc R
H18 H 0.45107 0.42371 0.59696 0.0454 Uiso 1 8 calc R
H19 H 0.35782 0.34255 0.65365 0.0456 Uiso 1 8 calc R
H24 H 0.6815 0.22025 0.42757 0.0463 Uiso 1 8 calc R
H31 H 0.28179 0.18404 0.27595 0.0407 Uiso 1 8 calc R
H32 H 0.29821 0.38653 0.39053 0.0458 Uiso 1 8 calc R
H33 H 0.20657 0.43481 0.31486 0.0627 Uiso 1 8 calc R
H34 H 0.15429 0.35934 0.21991 0.0547 Uiso 1 8 calc R
H35 H 0.19056 0.23381 0.20158 0.0497 Uiso 1 8 calc R
H45 H 0.50001 0.58117 0.25 0.0358 Uiso 1 4 calc R

loop_
_atom_site_aniso_label
_atom_site_aniso_U_11
_atom_site_aniso_U_22
_atom_site_aniso_U_33
_atom_site_aniso_U_12
_atom_site_aniso_U_13
_atom_site_aniso_U_23
Eu1 0.02083(11) 0.01464(10) 0.02096(11) 0.0000 0.00517(8) 0.0000
Ru2 0.02508(14) 0.02676(14) 0.01936(13) 0.00428(9) 0.00084(10) 0.00127(9)
P3 0.0194(4) 0.0173(3) 0.0199(4) 0.0018(3) 0.0029(3) 0.0027(3)
F27 0.133(3) 0.0483(15) 0.0427(14) 0.0515(18) 0.0082(16) 0.0019(11)
F28 0.067(2) 0.0391(14) 0.128(3) 0.0085(14) 0.0244(19) 0.0296(16)
F29 0.080(2) 0.0675(19) 0.080(2) 0.0291(17) -0.0383(17) 0.0093(16)
F38 0.123(3) 0.0538(16) 0.0647(18) 0.0342(18) 0.0544(19) 0.0048(14)
F39 0.0644(18) 0.0204(11) 0.116(2) 0.0076(11) 0.0340(17) -0.0070(13)
F40 0.0425(16) 0.072(2) 0.115(3) 0.0157(14) 0.0016(17) -0.0197(19)
F42 0.351(11) 0.493(15) 0.181(6) -0.387(12) 0.155(7) -0.222(9)
F43 0.227(7) 0.152(5) 0.247(8) 0.058(5) -0.144(6) -0.161(5)
F44 0.323(10) 0.102(4) 0.290(9) -0.004(5) -0.270(9) -0.041(5)
O20 0.0258(12) 0.0227(10) 0.0271(11) 0.0021(9) 0.0080(9) 0.0028(8)
O21 0.0397(14) 0.0293(12) 0.0323(13) -0.0071(11) -0.0001(11) -0.0041(10)
O22 0.0266(12) 0.0246(11) 0.0276(11) 0.0045(9) -0.0024(9) 0.0002(8)
O46 0.0414(14) 0.0196(11) 0.0355(13) 0.0044(10) 0.0162(11) 0.0024(9)
C4 0.0340(19) 0.0289(17) 0.049(2) -0.0084(14) 0.0002(16) 0.0082(15)
C5 0.049(2) 0.0188(15) 0.048(2) -0.0012(15) -0.0065(17) 0.0058(14)
C6 0.044(2) 0.0227(16) 0.0400(19) 0.0079(14) -0.0005(16) -0.0010(14)
C7 0.0286(17) 0.0241(15) 0.0284(16) 0.0029(12) 0.0012(13) 0.0017(12)
C8 0.0235(15) 0.0200(14) 0.0246(14) 0.0009(11) -0.0018(11) 0.0024(11)
C9 0.0238(16) 0.0235(15) 0.0396(18) -0.0012(12) 0.0012(13) 0.0031(13)
C10 0.0242(18) 0.055(2) 0.042(2) 0.0106(17) 0.0005(15) 0.0110(18)
C11 0.0340(19) 0.0413(19) 0.0301(18) 0.0036(16) -0.0088(14) 0.0040(15)
C12 0.040(2) 0.0328(18) 0.0266(16) 0.0049(15) -0.0042(14) 0.0063(13)
C13 0.046(2) 0.0273(17) 0.0341(18) 0.0136(15) -0.0112(15) 0.0010(13)
C14 0.041(2) 0.051(2) 0.0312(18) 0.0250(18) -0.0000(15) 0.0019(16)
C15 0.0251(16) 0.0359(17) 0.0266(16) 0.0108(14) 0.0039(12) 0.0033(13)
C16 0.0237(15) 0.0219(14) 0.0226(14) 0.0063(11) 0.0031(12) 0.0021(11)
C17 0.0385(19) 0.0213(15) 0.0278(16) 0.0019(13) -0.0004(13) 0.0023(12)
C18 0.051(2) 0.0282(17) 0.0325(18) 0.0079(16) -0.0091(16) -0.0063(14)
C19 0.043(2) 0.044(2) 0.0269(17) 0.0201(17) 0.0035(15) -0.0039(15)
C23 0.0263(16) 0.0326(16) 0.0226(15) 0.0046(13) 0.0056(12) 0.0043(12)
C24 0.032(2) 0.049(2) 0.0336(19) 0.0004(16) -0.0055(15) -0.0001(16)
C25 0.036(2) 0.045(2) 0.0314(18) -0.0115(16) -0.0039(15) -0.0060(15)
C26 0.036(2) 0.0386(19) 0.0319(18) 0.0127(15) 0.0016(14) 0.0096(14)
C30 0.0212(15) 0.0247(14) 0.0257(15) 0.0024(12) 0.0012(12) 0.0066(12)
C31 0.0339(19) 0.0368(19) 0.0306(18) 0.0046(15) -0.0012(14) -0.0018(14)
C32 0.0342(19) 0.0249(17) 0.054(2) 0.0032(14) -0.0090(16) 0.0013(15)
C33 0.041(2) 0.0291(19) 0.084(3) 0.0091(17) -0.013(2) 0.010(2)
C34 0.031(2) 0.047(2) 0.056(2) 0.0009(17) -0.0116(17) 0.0224(19)
C35 0.035(2) 0.054(2) 0.0337(19) -0.0010(17) -0.0082(16) 0.0037(17)
C36 0.0386(19) 0.0199(14) 0.0252(15) 0.0038(13) 0.0023(13) -0.0015(11)
C37 0.047(2) 0.0240(17) 0.057(2) 0.0045(16) 0.0164(19) -0.0010(16)
C41 0.072(4) 0.059(3) 0.087(4) -0.028(3) -0.035(3) -0.013(3)
C45 0.037(3) 0.018(2) 0.034(2) 0.0000 0.003(2) 0.0000

loop_
_atom_type_symbol
_atom_type_description
_atom_type_scat_dispersion_real
_atom_type_scat_dispersion_imag
_atom_type_scat_source
C C 0.0033 0.0016
;
International Tables for Crystallography
(Vol. C, Tables 4.2.6.8 and 6.1.1.4)
;
H H 0.0000 0.0000
;
International Tables for Crystallography
(Vol. C, Table 6.1.1.4)
;
Eu Eu -0.1578 3.6682
;
International Tables for Crystallography
(Vol. C, Tables 4.2.6.8 and 6.1.1.4)
;
F F 0.0171 0.0103
;
International Tables for Crystallography
(Vol. C, Tables 4.2.6.8 and 6.1.1.4)
;
O O 0.0106 0.0060
;
International Tables for Crystallography
(Vol. C, Tables 4.2.6.8 and 6.1.1.4)
;
P P 0.1023 0.0942
;
International Tables for Crystallography
(Vol. C, Tables 4.2.6.8 and 6.1.1.4)
;
Ru Ru -1.2594 0.8363
;
International Tables for Crystallography
(Vol. C, Tables 4.2.6.8 and 6.1.1.4)
;

loop_
_geom_angle_atom_site_label_1
_geom_angle_atom_site_label_2
_geom_angle_atom_site_label_3
_geom_angle
_geom_angle_publ_flag
_geom_angle_site_symmetry_1
_geom_angle_site_symmetry_3
O20 Eu1 O20 145.47(8) yes . 2_655
O20 Eu1 O21 84.01(8) yes . .
O20 Eu1 O21 106.12(8) yes . 2_655
O20 Eu1 O22 77.81(8) yes . .
O20 Eu1 O22 75.03(8) yes . 2_655
O20 Eu1 O46 73.71(8) yes . .
O20 Eu1 O46 139.75(8) yes . 2_655
O20 Eu1 O21 106.15(8) yes 2_655 .
O20 Eu1 O21 84.00(8) yes 2_655 2_655
O20 Eu1 O22 75.01(8) yes 2_655 .
O20 Eu1 O22 77.77(8) yes 2_655 2_655
O20 Eu1 O46 139.78(8) yes 2_655 .
O20 Eu1 O46 73.74(8) yes 2_655 2_655
O21 Eu1 O21 146.02(8) yes . 2_655
O21 Eu1 O22 70.47(8) yes . .
O21 Eu1 O22 142.89(8) yes . 2_655
O21 Eu1 O46 80.62(8) yes . .
O21 Eu1 O46 71.73(8) yes . 2_655
O21 Eu1 O22 142.86(8) yes 2_655 .
O21 Eu1 O22 70.43(8) yes 2_655 2_655
O21 Eu1 O46 71.78(8) yes 2_655 .
O21 Eu1 O46 80.67(8) yes 2_655 2_655
O22 Eu1 O22 75.32(7) yes . 2_655
O22 Eu1 O46 141.10(8) yes . .
O22 Eu1 O46 120.67(8) yes . 2_655
O22 Eu1 O46 120.69(8) yes 2_655 .
O22 Eu1 O46 141.11(8) yes 2_655 2_655
O46 Eu1 O46 71.04(8) yes . 2_655
C10 Ru2 C11 38.14(15) yes . .
C10 Ru2 C12 63.79(15) yes . .
C10 Ru2 C13 63.85(16) yes . .
C10 Ru2 C14 38.15(15) yes . .
C10 Ru2 C15 175.12(14) yes . .
C10 Ru2 C16 137.76(14) yes . .
C10 Ru2 C17 115.28(15) yes . .
C10 Ru2 C18 119.66(16) yes . .
C10 Ru2 C19 146.79(15) yes . .
C11 Ru2 C12 38.18(14) yes . .
C11 Ru2 C13 64.10(14) yes . .
C11 Ru2 C14 63.98(14) yes . .
C11 Ru2 C15 144.88(14) yes . .
C11 Ru2 C16 175.76(13) yes . .
C11 Ru2 C17 138.64(14) yes . .
C11 Ru2 C18 115.86(14) yes . .
C11 Ru2 C19 118.50(14) yes . .
C12 Ru2 C13 38.40(13) yes . .
C12 Ru2 C14 63.95(14) yes . .
C12 Ru2 C15 116.37(14) yes . .
C12 Ru2 C16 144.62(13) yes . .
C12 Ru2 C17 175.93(13) yes . .
C12 Ru2 C18 138.32(13) yes . .
C12 Ru2 C19 114.53(14) yes . .
C13 Ru2 C14 38.12(16) yes . .
C13 Ru2 C15 112.97(15) yes . .
C13 Ru2 C16 116.26(13) yes . .
C13 Ru2 C17 145.34(13) yes . .
C13 Ru2 C18 174.80(15) yes . .
C13 Ru2 C19 137.39(15) yes . .
C14 Ru2 C15 137.07(14) yes . .
C14 Ru2 C16 113.44(13) yes . .
C14 Ru2 C17 118.05(14) yes . .
C14 Ru2 C18 147.00(16) yes . .
C14 Ru2 C19 174.48(15) yes . .
C15 Ru2 C16 39.30(13) yes . .
C15 Ru2 C17 64.93(13) yes . .
C15 Ru2 C18 63.80(14) yes . .
C15 Ru2 C19 38.04(13) yes . .
C16 Ru2 C17 38.78(12) yes . .
C16 Ru2 C18 64.21(13) yes . .
C16 Ru2 C19 64.39(12) yes . .
C17 Ru2 C18 38.13(13) yes . .
C17 Ru2 C19 63.84(14) yes . .
C18 Ru2 C19 37.58(15) yes . .
O20 P3 C8 110.41(14) yes . .
O20 P3 C16 109.57(14) yes . .
O20 P3 C30 111.81(14) yes . .
C8 P3 C16 110.26(14) yes . .
C8 P3 C30 107.29(15) yes . .
C16 P3 C30 107.42(15) yes . .
Eu1 O20 P3 158.78(14) yes . .
Eu1 O21 C25 136.0(2) yes . .
Eu1 O22 C23 135.5(2) yes . .
Eu1 O46 C36 135.2(2) yes . .
C5 C4 C9 119.7(4) yes . .
C4 C5 C6 120.6(3) yes . .
C5 C6 C7 120.4(3) yes . .
C6 C7 C8 119.3(3) yes . .
P3 C8 C7 118.2(2) yes . .
P3 C8 C9 121.6(2) yes . .
C7 C8 C9 120.2(3) yes . .
C4 C9 C8 119.8(3) yes . .
Ru2 C10 C11 70.9(2) yes . .
Ru2 C10 C14 70.5(2) yes . .
C11 C10 C14 108.1(3) yes . .
Ru2 C11 C10 70.9(2) yes . .
Ru2 C11 C12 70.7(2) yes . .
C10 C11 C12 107.7(3) yes . .
Ru2 C12 C11 71.2(2) yes . .
Ru2 C12 C13 70.38(19) yes . .
C11 C12 C13 107.9(3) yes . .
Ru2 C13 C12 71.2(2) yes . .
Ru2 C13 C14 71.3(2) yes . .
C12 C13 C14 108.2(3) yes . .
Ru2 C14 C10 71.3(2) yes . .
Ru2 C14 C13 70.6(2) yes . .
C10 C14 C13 108.1(3) yes . .
Ru2 C15 C16 70.01(18) yes . .
Ru2 C15 C19 72.4(2) yes . .
C16 C15 C19 107.7(3) yes . .
Ru2 C16 P3 121.54(16) yes . .
Ru2 C16 C15 70.69(18) yes . .
Ru2 C16 C17 71.67(18) yes . .
P3 C16 C15 130.1(2) yes . .
P3 C16 C17 122.4(2) yes . .
C15 C16 C17 107.5(3) yes . .
Ru2 C17 C16 69.55(17) yes . .
Ru2 C17 C18 72.1(2) yes . .
C16 C17 C18 107.6(3) yes . .
Ru2 C18 C17 69.81(19) yes . .
Ru2 C18 C19 70.8(2) yes . .
C17 C18 C19 108.4(3) yes . .
Ru2 C19 C15 69.6(2) yes . .
Ru2 C19 C18 71.6(2) yes . .
C15 C19 C18 108.8(3) yes . .
O22 C23 C24 127.9(3) yes . .
O22 C23 C26 113.7(3) yes . .
C24 C23 C26 118.3(3) yes . .
C23 C24 C25 120.6(3) yes . .
O21 C25 C24 129.1(4) yes . .
O21 C25 C41 113.6(4) yes . .
C24 C25 C41 117.2(4) yes . .
F27 C26 F28 108.2(3) yes . .
F27 C26 F29 106.1(3) yes . .
F27 C26 C23 110.9(3) yes . .
F28 C26 F29 106.4(3) yes . .
F28 C26 C23 111.3(3) yes . .
F29 C26 C23 113.6(3) yes . .
P3 C30 C31 120.7(3) yes . .
P3 C30 C32 119.8(2) yes . .
C31 C30 C32 119.3(3) yes . .
C30 C31 C35 120.1(3) yes . .
C30 C32 C33 119.6(3) yes . .
C32 C33 C34 120.4(4) yes . .
C33 C34 C35 120.1(4) yes . .
C31 C35 C34 120.3(4) yes . .
O46 C36 C37 114.0(3) yes . .
O46 C36 C45 128.1(4) yes . .
C37 C36 C45 117.9(3) yes . .
F38 C37 F39 108.4(4) yes . .
F38 C37 F40 105.5(4) yes . .
F38 C37 C36 111.8(3) yes . .
F39 C37 F40 106.2(3) yes . .
F39 C37 C36 114.2(3) yes . .
F40 C37 C36 110.3(3) yes . .
F42 C41 F43 103.9(8) yes . .
F42 C41 F44 107.2(8) yes . .
F42 C41 C25 111.9(7) yes . .
F43 C41 F44 100.7(7) yes . .
F43 C41 C25 114.7(6) yes . .
F44 C41 C25 117.0(5) yes . .
C36 C45 C36 121.5(4) yes . 2_655
C5 C4 H4 120.150 no . .
C9 C4 H4 120.160 no . .
C4 C5 H5 119.676 no . .
C6 C5 H5 119.676 no . .
C5 C6 H6 119.795 no . .
C7 C6 H6 119.803 no . .
C6 C7 H7 120.371 no . .
C8 C7 H7 120.374 no . .
C4 C9 H9 120.114 no . .
C8 C9 H9 120.112 no . .
Ru2 C10 H10 125.925 no . .
C11 C10 H10 125.931 no . .
C14 C10 H10 125.917 no . .
Ru2 C11 H11 126.101 no . .
C10 C11 H11 126.098 no . .
C12 C11 H11 126.116 no . .
Ru2 C12 H12 126.012 no . .
C11 C12 H12 126.012 no . .
C13 C12 H12 126.020 no . .
Ru2 C13 H13 125.881 no . .
C12 C13 H13 125.884 no . .
C14 C13 H13 125.875 no . .
Ru2 C14 H14 125.934 no . .
C10 C14 H14 125.927 no . .
C13 C14 H14 125.926 no . .
Ru2 C15 H15 126.118 no . .
C16 C15 H15 126.121 no . .
C19 C15 H15 126.100 no . .
Ru2 C17 H17 126.151 no . .
C16 C17 H17 126.143 no . .
C18 C17 H17 126.151 no . .
Ru2 C18 H18 125.796 no . .
C17 C18 H18 125.798 no . .
C19 C18 H18 125.808 no . .
Ru2 C19 H19 125.604 no . .
C15 C19 H19 125.615 no . .
C18 C19 H19 125.598 no . .
C23 C24 H24 119.687 no . .
C25 C24 H24 119.688 no . .
C30 C31 H31 119.941 no . .
C35 C31 H31 119.936 no . .
C30 C32 H32 120.182 no . .
C33 C32 H32 120.185 no . .
C32 C33 H33 119.777 no . .
C34 C33 H33 119.777 no . .
C33 C34 H34 119.922 no . .
C35 C34 H34 119.930 no . .
C31 C35 H35 119.830 no . .
C34 C35 H35 119.837 no . .
C36 C45 H45 119.231 no . .
C36 C45 H45 119.226 no 2_655 .

loop_
_geom_bond_atom_site_label_1
_geom_bond_atom_site_label_2
_geom_bond_distance
_geom_bond_publ_flag
_geom_bond_site_symmetry_2
Eu1 O20 2.300(2) yes .
Eu1 O20 2.300(2) yes 2_655
Eu1 O21 2.398(2) yes .
Eu1 O21 2.397(2) yes 2_655
Eu1 O22 2.439(2) yes .
Eu1 O22 2.440(2) yes 2_655
Eu1 O46 2.429(2) yes .
Eu1 O46 2.429(2) yes 2_655
Ru2 C10 2.185(4) yes .
Ru2 C11 2.185(4) yes .
Ru2 C12 2.178(3) yes .
Ru2 C13 2.167(4) yes .
Ru2 C14 2.175(4) yes .
Ru2 C15 2.158(3) yes .
Ru2 C16 2.149(3) yes .
Ru2 C17 2.177(3) yes .
Ru2 C18 2.207(4) yes .
Ru2 C19 2.196(4) yes .
P3 O20 1.502(3) yes .
P3 C8 1.795(3) yes .
P3 C16 1.776(3) yes .
P3 C30 1.796(3) yes .
F27 C26 1.321(5) yes .
F28 C26 1.299(5) yes .
F29 C26 1.326(5) yes .
F38 C37 1.314(5) yes .
F39 C37 1.322(4) yes .
F40 C37 1.339(5) yes .
F42 C41 1.179(12) yes .
F43 C41 1.223(9) yes .
F44 C41 1.223(10) yes .
O21 C25 1.241(5) yes .
O22 C23 1.246(4) yes .
O46 C36 1.246(4) yes .
C4 C5 1.385(6) yes .
C4 C9 1.388(5) yes .
C5 C6 1.371(6) yes .
C6 C7 1.393(5) yes .
C7 C8 1.389(5) yes .
C8 C9 1.394(5) yes .
C10 C11 1.428(6) yes .
C10 C14 1.425(6) yes .
C11 C12 1.427(5) yes .
C12 C13 1.429(5) yes .
C13 C14 1.418(6) yes .
C15 C16 1.449(5) yes .
C15 C19 1.419(5) yes .
C16 C17 1.436(4) yes .
C17 C18 1.432(5) yes .
C18 C19 1.418(6) yes .
C23 C24 1.388(5) yes .
C23 C26 1.535(5) yes .
C24 C25 1.383(6) yes .
C25 C41 1.531(7) yes .
C30 C31 1.393(5) yes .
C30 C32 1.400(5) yes .
C31 C35 1.387(5) yes .
C32 C33 1.392(6) yes .
C33 C34 1.376(6) yes .
C34 C35 1.378(6) yes .
C36 C37 1.533(5) yes .
C36 C45 1.392(4) yes .
C4 H4 0.950 no .
C5 H5 0.950 no .
C6 H6 0.950 no .
C7 H7 0.950 no .
C9 H9 0.950 no .
C10 H10 1.000 no .
C11 H11 1.000 no .
C12 H12 1.000 no .
C13 H13 1.000 no .
C14 H14 1.000 no .
C15 H15 1.000 no .
C17 H17 1.000 no .
C18 H18 1.000 no .
C19 H19 1.000 no .
C24 H24 0.950 no .
C31 H31 0.950 no .
C32 H32 0.950 no .
C33 H33 0.950 no .
C34 H34 0.950 no .
C35 H35 0.950 no .
C45 H45 0.951 no .

loop_
_geom_contact_atom_site_label_1
_geom_contact_atom_site_label_2
_geom_contact_distance
_geom_contact_publ_flag
_geom_contact_site_symmetry_2
Eu1 C23 3.442(3) no 2_655
Eu1 C25 3.402(4) no 2_655
Eu1 C36 3.428(3) no 2_655
F27 O22 2.743(4) no .
F27 C6 3.422(5) no 2_655
F27 C7 3.179(4) no 2_655
F27 C24 3.438(5) no .
F27 C31 3.596(5) no 2_655
F28 O22 2.809(4) no .
F28 C7 3.511(5) no .
F28 C24 3.364(5) no .
F29 O22 3.483(4) no .
F29 C24 2.727(5) no .
F38 O46 2.705(4) no .
F38 C17 3.527(4) no .
F38 C32 3.413(5) no .
F38 C45 3.489(4) no .
F39 O46 3.483(3) no .
F39 C45 2.733(4) no .
F40 O46 2.846(4) no .
F40 C32 3.485(5) no .
F40 C33 3.376(5) no .
F40 C45 3.343(3) no .
F42 O21 2.855(10) no .
F42 C24 3.152(12) no .
F43 O21 2.645(8) no .
F43 C24 3.474(8) no .
F44 O21 3.380(9) no .
F44 C24 2.768(8) no .
O20 C7 2.981(4) no .
O20 C17 3.075(4) no .
O20 C31 3.525(4) no .
O20 C32 3.573(4) no .
O21 C23 2.884(4) no .
O21 C36 3.459(4) no 2_655
O22 C25 2.866(4) no .
O46 C36 2.898(4) no 2_655
C4 C7 2.782(5) no .
C5 C8 2.766(5) no .
C6 C9 2.771(5) no .
C8 C13 3.577(5) no .
C8 C15 3.510(5) no .
C8 C31 3.216(5) no .
C9 C15 3.496(5) no .
C9 C16 3.471(4) no .
C9 C30 3.390(4) no .
C9 C31 3.556(5) no .
C16 C32 3.149(5) no .
C23 C31 3.589(5) no 2_655
C30 C34 2.782(5) no .
C31 C33 2.770(6) no .
C32 C35 2.774(6) no .
F27 C33 3.530(5) no 5_545
F28 C5 3.576(5) no 3_656
F29 F44 3.048(9) no 7_656
F29 C4 3.341(5) no 3_656
F29 C5 3.479(5) no 3_656
F38 F43 2.946(8) no 3_666
F39 C10 3.450(5) no 3_666
F39 C11 3.240(5) no 3_666
F39 C35 3.587(5) no 6_555
F42 C4 3.165(12) no 5_555
F42 C5 3.343(11) no 5_555
F43 F38 2.946(8) no 3_666
F44 F29 3.048(9) no 7_656
C4 F29 3.341(5) no 3_656
C4 F42 3.165(12) no 5_445
C5 F28 3.576(5) no 3_656
C5 F29 3.479(5) no 3_656
C5 F42 3.343(11) no 5_445
C6 C13 3.553(5) no 3_656
C10 F39 3.450(5) no 3_666
C11 F39 3.240(5) no 3_666
C13 C6 3.553(5) no 3_656
C33 F27 3.530(5) no 5_455
C35 F39 3.588(5) no 6_545
P3 H7 2.8225 no .
P3 H9 2.8985 no .
P3 H15 3.2304 no .
P3 H17 3.0572 no .
P3 H31 2.8782 no .
P3 H32 2.8708 no .
F27 H6 3.5984 no 2_655
F27 H7 3.2139 no 2_655
F27 H31 2.7033 no 2_655
F28 H6 3.1278 no .
F28 H7 2.9311 no .
F28 H14 2.8391 no .
F28 H24 3.5141 no .
F29 H24 2.3688 no .
F38 H17 3.1554 no .
F38 H32 2.7230 no .
F39 H45 2.3689 no .
F40 H32 3.3164 no .
F40 H33 3.1148 no .
F40 H45 3.4925 no .
F42 H24 3.2334 no .
F43 H10 3.4383 no .
F43 H17 3.4843 no .
F44 H10 2.8320 no .
F44 H24 2.4692 no .
O20 H7 2.5583 no .
O20 H14 3.4476 no .
O20 H17 2.8278 no .
O20 H31 3.5372 no .
O21 H17 3.1732 no .
O21 H24 3.1866 no .
O22 H7 2.7872 no .
O22 H7 2.9893 no 2_655
O22 H14 3.3318 no .
O22 H24 3.1864 no .
O22 H31 3.4397 no 2_655
O46 H17 3.0065 no .
O46 H32 3.4914 no .
O46 H45 3.1881 no .
C4 H6 3.2498 no .
C4 H13 3.2755 no .
C5 H7 3.2555 no .
C5 H9 3.2561 no .
C5 H13 3.2937 no .
C6 H4 3.2500 no .
C6 H13 3.2331 no .
C7 H5 3.2543 no .
C7 H9 3.2696 no .
C7 H13 3.1337 no .
C7 H14 3.1167 no .
C7 H31 3.4595 no .
C8 H4 3.2654 no .
C8 H6 3.2582 no .
C8 H13 3.1044 no .
C8 H14 3.5448 no .
C8 H15 3.4034 no .
C8 H31 2.8207 no .
C9 H5 3.2538 no .
C9 H7 3.2719 no .
C9 H13 3.1877 no .
C9 H15 2.9994 no .
C9 H31 3.1924 no .
C10 H12 3.2716 no .
C10 H13 3.2665 no .
C11 H13 3.2743 no .
C11 H14 3.2750 no .
C12 H10 3.2714 no .
C12 H14 3.2710 no .
C13 H10 3.2661 no .
C13 H11 3.2756 no .
C14 H7 3.5730 no .
C14 H11 3.2754 no .
C14 H12 3.2700 no .
C15 H9 3.0632 no .
C15 H17 3.2946 no .
C15 H18 3.2703 no .
C15 H32 3.3690 no .
C16 H9 3.2829 no .
C16 H18 3.2813 no .
C16 H19 3.2815 no .
C16 H32 2.7182 no .
C17 H15 3.2928 no .
C17 H19 3.2760 no .
C17 H32 3.1589 no .
C18 H15 3.2709 no .
C19 H17 3.2765 no .
C23 H7 3.3738 no .
C23 H14 2.9068 no .
C23 H31 3.1491 no 2_655
C24 H10 3.3707 no .
C24 H14 3.0400 no .
C24 H31 3.5364 no 2_655
C25 H10 3.4256 no .
C26 H14 3.2770 no .
C26 H24 2.6397 no .
C26 H31 3.3066 no 2_655
C30 H9 3.1607 no .
C30 H33 3.2712 no .
C30 H35 3.2651 no .
C31 H9 3.4419 no .
C31 H32 3.2701 no .
C31 H34 3.2553 no .
C32 H31 3.2696 no .
C32 H34 3.2595 no .
C33 H35 3.2431 no .
C34 H31 3.2542 no .
C34 H32 3.2589 no .
C35 H33 3.2430 no .
C37 H32 3.5065 no .
C37 H45 2.6280 no .
C41 H10 3.3623 no .
C41 H24 2.6101 no .
H4 H5 2.3322 no .
H4 H9 2.3415 no .
H5 H6 2.3135 no .
H6 H7 2.3452 no .
H7 H14 2.8338 no .
H9 H15 2.4057 no .
H9 H31 3.3053 no .
H10 H11 2.6040 no .
H10 H14 2.5986 no .
H10 H24 3.1987 no .
H11 H12 2.6045 no .
H12 H13 2.6033 no .
H13 H14 2.5908 no .
H14 H24 3.2722 no .
H15 H19 2.5911 no .
H17 H18 2.6074 no .
H17 H32 3.3953 no .
H18 H19 2.5853 no .
H24 H35 3.5429 no 2_655
H31 H35 2.3332 no .
H32 H33 2.3417 no .
H33 H34 2.3216 no .
H34 H35 2.3252 no .
F27 H33 2.6206 no 5_545
F28 H5 3.3841 no 3_656
F28 H13 2.9043 no 3_656
F28 H33 3.3934 no 5_545
F29 H4 2.8234 no 3_656
F29 H5 3.0866 no 3_656
F29 H33 3.0840 no 5_545
F38 H18 3.5902 no 3_666
F39 H10 3.0723 no 3_666
F39 H11 2.6256 no 3_666
F39 H18 3.3147 no 3_666
F39 H19 2.9811 no 4_564
F39 H35 2.8127 no 6_555
F40 H19 3.1514 no 4_564
F42 H4 2.6594 no 5_555
F42 H5 3.0001 no 5_555
F43 H4 3.2176 no 5_555
F43 H18 3.3559 no 3_666
F44 H4 3.3843 no 5_555
F44 H24 2.8910 no 7_656
C5 H34 3.4420 no 6_545
C6 H13 3.5798 no 3_656
C6 H34 3.5548 no 6_545
C9 H15 3.4163 no 7_556
C10 H5 3.3056 no 3_656
C10 H34 3.3086 no 8_555
C10 H35 3.2947 no 8_555
C11 H11 3.0853 no 2_656
C11 H12 2.9988 no 2_656
C11 H34 3.0007 no 8_555
C11 H35 3.3153 no 8_555
C12 H6 3.0869 no 3_656
C12 H11 3.0930 no 2_656
C12 H12 3.0848 no 2_656
C13 H6 2.7850 no 3_656
C14 H5 3.0550 no 3_656
C14 H6 3.2352 no 3_656
C15 H9 2.7804 no 7_556
C15 H15 3.5055 no 7_556
C18 H45 3.4832 no 3_666
C19 H9 3.1687 no 7_556
C26 H33 3.2544 no 5_545
C30 H15 3.0473 no 7_556
C31 H15 3.3967 no 7_556
C31 H19 3.0983 no 7_556
C32 H15 3.0751 no 7_556
C33 H12 3.4822 no 7_556
C33 H15 3.4774 no 7_556
C34 H11 3.3583 no 8_454
C34 H12 3.0595 no 7_556
C35 H11 3.3557 no 8_454
C35 H19 3.0623 no 7_556
C36 H18 3.2131 no 3_666
C37 H18 3.5156 no 3_666
C37 H19 3.5402 no 4_564
C41 H4 3.3516 no 5_555
C45 H18 2.9474 no 3_666
C45 H18 2.9463 no 4_564
H4 F29 2.8234 no 3_656
H4 F42 2.6594 no 5_445
H4 F43 3.2176 no 5_445
H4 F44 3.3843 no 5_445
H4 C41 3.3516 no 5_445
H4 H32 3.2468 no 7_556
H5 F28 3.3841 no 3_656
H5 F29 3.0866 no 3_656
H5 F42 3.0001 no 5_445
H5 C10 3.3056 no 3_656
H5 C14 3.0550 no 3_656
H5 H10 3.4967 no 3_656
H5 H14 3.0463 no 3_656
H5 H34 3.0506 no 6_545
H6 C12 3.0869 no 3_656
H6 C13 2.7850 no 3_656
H6 C14 3.2352 no 3_656
H6 H12 3.3916 no 3_656
H6 H13 2.8707 no 3_656
H6 H34 3.2536 no 6_545
H9 C15 2.7804 no 7_556
H9 C19 3.1687 no 7_556
H9 H15 2.5247 no 7_556
H9 H19 3.2767 no 7_556
H9 H32 3.2273 no 7_556
H10 F39 3.0723 no 3_666
H10 H5 3.4967 no 3_656
H10 H34 3.4613 no 8_555
H10 H35 2.8434 no 8_555
H11 F39 2.6256 no 3_666
H11 C11 3.0849 no 2_656
H11 C12 3.0915 no 2_656
H11 C34 3.3574 no 8_555
H11 C35 3.3555 no 8_555
H11 H11 2.5831 no 2_656
H11 H12 2.5975 no 2_656
H11 H19 3.4650 no 2_656
H11 H34 2.9026 no 8_555
H11 H35 2.8871 no 8_555
H11 H45 3.1634 no 3_666
H12 C11 3.0002 no 2_656
H12 C12 3.0852 no 2_656
H12 C33 3.4822 no 7_556
H12 C34 3.0595 no 7_556
H12 H6 3.3916 no 3_656
H12 H11 2.5991 no 2_656
H12 H12 2.7722 no 2_656
H12 H33 3.4410 no 7_556
H12 H34 2.6943 no 7_556
H13 F28 2.9043 no 3_656
H13 C6 3.5798 no 3_656
H13 H6 2.8707 no 3_656
H14 H5 3.0463 no 3_656
H15 C9 3.4163 no 7_556
H15 C15 3.5055 no 7_556
H15 C30 3.0473 no 7_556
H15 C31 3.3967 no 7_556
H15 C32 3.0751 no 7_556
H15 C33 3.4774 no 7_556
H15 H9 2.5247 no 7_556
H15 H15 2.8872 no 7_556
H15 H32 3.3651 no 7_556
H18 F38 3.5902 no 3_666
H18 F39 3.3147 no 3_666
H18 F43 3.3559 no 3_666
H18 C36 3.2131 no 3_666
H18 C37 3.5156 no 3_666
H18 C45 2.9474 no 3_666
H18 H45 2.8179 no 3_666
H19 F39 2.9821 no 4_565
H19 F40 3.1531 no 4_565
H19 C31 3.0983 no 7_556
H19 C35 3.0623 no 7_556
H19 C37 3.5423 no 4_565
H19 H9 3.2767 no 7_556
H19 H11 3.4634 no 2_656
H19 H31 3.1536 no 7_556
H19 H35 3.0967 no 7_556
H19 H45 3.4644 no 3_666
H24 F44 2.8910 no 7_656
H31 H19 3.1536 no 7_556
H32 H4 3.2468 no 7_556
H32 H9 3.2273 no 7_556
H32 H15 3.3651 no 7_556
H33 F27 2.6206 no 5_455
H33 F28 3.3934 no 5_455
H33 F29 3.0840 no 5_455
H33 C26 3.2544 no 5_455
H33 H12 3.4410 no 7_556
H34 C5 3.4399 no 6_555
H34 C6 3.5527 no 6_555
H34 C10 3.3101 no 8_454
H34 C11 3.0016 no 8_454
H34 H5 3.0491 no 6_555
H34 H6 3.2519 no 6_555
H34 H10 3.4634 no 8_454
H34 H11 2.9033 no 8_454
H34 H12 2.6943 no 7_556
H35 F39 2.8132 no 6_545
H35 C10 3.2940 no 8_454
H35 C11 3.3149 no 8_454
H35 H10 2.8433 no 8_454
H35 H11 2.8870 no 8_454
H35 H19 3.0967 no 7_556
H45 C18 3.4832 no 3_666
H45 C18 3.4826 no 4_564
H45 H11 3.1634 no 3_666
H45 H11 3.1626 no 4_564
H45 H18 2.8179 no 3_666
H45 H18 2.8181 no 4_564
H45 H19 3.4644 no 3_666
H45 H19 3.4636 no 4_564

loop_
_geom_torsion_atom_site_label_1
_geom_torsion_atom_site_label_2
_geom_torsion_atom_site_label_3
_geom_torsion_atom_site_label_4
_geom_torsion
_geom_torsion_publ_flag
_geom_torsion_site_symmetry_1
_geom_torsion_site_symmetry_3
_geom_torsion_site_symmetry_4
O20 Eu1 O20 P3 -105.4(4) no . 2_655 2_655
O20 Eu1 O20 P3 -105.3(4) no 2_655 . .
O20 Eu1 O21 C25 85.7(2) no . . .
O21 Eu1 O20 P3 144.8(4) no . . .
O20 Eu1 O21 C25 -60.6(3) no . 2_655 2_655
O21 Eu1 O20 P3 -2.1(4) no 2_655 . .
O20 Eu1 O22 C23 -92.4(2) no . . .
O22 Eu1 O20 P3 -144.0(4) no . . .
O20 Eu1 O22 C23 109.1(2) no . 2_655 2_655
O22 Eu1 O20 P3 -66.1(4) no 2_655 . .
O20 Eu1 O46 C36 164.3(2) no . . .
O46 Eu1 O20 P3 62.8(4) no . . .
O20 Eu1 O46 C36 -26.1(3) no . 2_655 2_655
O46 Eu1 O20 P3 92.5(4) no 2_655 . .
O20 Eu1 O21 C25 -60.6(3) no 2_655 . .
O21 Eu1 O20 P3 -2.1(4) no . 2_655 2_655
O20 Eu1 O21 C25 85.7(2) no 2_655 2_655 2_655
O21 Eu1 O20 P3 144.8(4) no 2_655 2_655 2_655
O20 Eu1 O22 C23 109.1(2) no 2_655 . .
O22 Eu1 O20 P3 -66.1(4) no . 2_655 2_655
O20 Eu1 O22 C23 -92.4(2) no 2_655 2_655 2_655
O22 Eu1 O20 P3 -144.0(4) no 2_655 2_655 2_655
O20 Eu1 O46 C36 -26.1(3) no 2_655 . .
O46 Eu1 O20 P3 92.5(4) no . 2_655 2_655
O20 Eu1 O46 C36 164.3(2) no 2_655 2_655 2_655
O46 Eu1 O20 P3 62.8(4) no 2_655 2_655 2_655
O21 Eu1 O21 C25 -164.19(19) no . 2_655 2_655
O21 Eu1 O21 C25 -164.19(19) no 2_655 . .
O21 Eu1 O22 C23 -4.5(2) no . . .
O22 Eu1 O21 C25 6.5(2) no . . .
O21 Eu1 O22 C23 166.93(18) no . 2_655 2_655
O22 Eu1 O21 C25 30.4(3) no 2_655 . .
O21 Eu1 O46 C36 77.9(2) no . . .
O46 Eu1 O21 C25 160.1(3) no . . .
O21 Eu1 O46 C36 -82.0(2) no . 2_655 2_655
O46 Eu1 O21 C25 -126.9(3) no 2_655 . .
O21 Eu1 O22 C23 166.94(18) no 2_655 . .
O22 Eu1 O21 C25 30.4(3) no . 2_655 2_655
O21 Eu1 O22 C23 -4.5(2) no 2_655 2_655 2_655
O22 Eu1 O21 C25 6.5(2) no 2_655 2_655 2_655
O21 Eu1 O46 C36 -82.1(2) no 2_655 . .
O46 Eu1 O21 C25 -126.9(3) no . 2_655 2_655
O21 Eu1 O46 C36 77.9(2) no 2_655 2_655 2_655
O46 Eu1 O21 C25 160.1(3) no 2_655 2_655 2_655
O22 Eu1 O22 C23 -169.9(2) no . 2_655 2_655
O22 Eu1 O22 C23 -169.9(2) no 2_655 . .
O22 Eu1 O46 C36 119.8(2) no . . .
O46 Eu1 O22 C23 -48.8(3) no . . .
O22 Eu1 O46 C36 -134.8(2) no . 2_655 2_655
O46 Eu1 O22 C23 48.9(2) no 2_655 . .
O22 Eu1 O46 C36 -134.8(2) no 2_655 . .
O46 Eu1 O22 C23 48.9(2) no . 2_655 2_655
O22 Eu1 O46 C36 119.8(2) no 2_655 2_655 2_655
O46 Eu1 O22 C23 -48.9(3) no 2_655 2_655 2_655
O46 Eu1 O46 C36 4.1(2) no . 2_655 2_655
O46 Eu1 O46 C36 4.1(2) no 2_655 . .
C10 Ru2 C11 C10 -0.00(18) no . . .
C10 Ru2 C11 C12 -117.6(3) no . . .
C11 Ru2 C10 C11 -0.00(17) no . . .
C11 Ru2 C10 C14 118.1(3) no . . .
C10 Ru2 C12 C11 37.61(15) no . . .
C10 Ru2 C12 C13 -80.21(18) no . . .
C12 Ru2 C10 C11 -37.65(15) no . . .
C12 Ru2 C10 C14 80.46(18) no . . .
C10 Ru2 C13 C12 80.07(18) no . . .
C10 Ru2 C13 C14 -37.50(15) no . . .
C13 Ru2 C10 C11 -80.65(18) no . . .
C13 Ru2 C10 C14 37.47(15) no . . .
C10 Ru2 C14 C10 0.00(18) no . . .
C10 Ru2 C14 C13 117.8(3) no . . .
C14 Ru2 C10 C11 -118.1(3) no . . .
C14 Ru2 C10 C14 0.00(18) no . . .
C10 Ru2 C16 P3 48.2(3) no . . .
C10 Ru2 C16 C15 174.01(17) no . . .
C10 Ru2 C16 C17 -69.1(2) no . . .
C16 Ru2 C10 C11 178.27(12) no . . .
C16 Ru2 C10 C14 -63.6(3) no . . .
C10 Ru2 C17 C16 136.02(15) no . . .
C10 Ru2 C17 C18 -106.55(17) no . . .
C17 Ru2 C10 C11 137.95(15) no . . .
C17 Ru2 C10 C14 -103.94(17) no . . .
C10 Ru2 C18 C17 94.03(19) no . . .
C10 Ru2 C18 C19 -147.01(15) no . . .
C18 Ru2 C10 C11 95.02(19) no . . .
C18 Ru2 C10 C14 -146.87(15) no . . .
C10 Ru2 C19 C15 178.8(2) no . . .
C10 Ru2 C19 C18 59.8(3) no . . .
C19 Ru2 C10 C11 57.7(3) no . . .
C19 Ru2 C10 C14 175.79(19) no . . .
C11 Ru2 C12 C11 -0.00(16) no . . .
C11 Ru2 C12 C13 -117.8(3) no . . .
C12 Ru2 C11 C10 117.6(3) no . . .
C12 Ru2 C11 C12 -0.00(15) no . . .
C11 Ru2 C13 C12 37.43(15) no . . .
C11 Ru2 C13 C14 -80.14(17) no . . .
C13 Ru2 C11 C10 79.92(18) no . . .
C13 Ru2 C11 C12 -37.64(15) no . . .
C11 Ru2 C14 C10 -37.32(15) no . . .
C11 Ru2 C14 C13 80.49(17) no . . .
C14 Ru2 C11 C10 37.32(16) no . . .
C14 Ru2 C11 C12 -80.23(18) no . . .
C11 Ru2 C15 C16 178.89(18) no . . .
C11 Ru2 C15 C19 61.9(3) no . . .
C15 Ru2 C11 C10 173.57(17) no . . .
C15 Ru2 C11 C12 56.0(3) no . . .
C11 Ru2 C17 C16 174.77(16) no . . .
C11 Ru2 C17 C18 -67.8(2) no . . .
C17 Ru2 C11 C10 -66.4(3) no . . .
C17 Ru2 C11 C12 176.03(14) no . . .
C11 Ru2 C18 C17 137.16(15) no . . .
C11 Ru2 C18 C19 -103.87(17) no . . .
C18 Ru2 C11 C10 -105.86(17) no . . .
C18 Ru2 C11 C12 136.59(16) no . . .
C11 Ru2 C19 C15 -144.74(15) no . . .
C11 Ru2 C19 C18 96.21(17) no . . .
C19 Ru2 C11 C10 -148.22(15) no . . .
C19 Ru2 C11 C12 94.23(18) no . . .
C12 Ru2 C13 C12 0.00(16) no . . .
C12 Ru2 C13 C14 -117.6(3) no . . .
C13 Ru2 C12 C11 117.8(3) no . . .
C13 Ru2 C12 C13 -0.00(18) no . . .
C12 Ru2 C14 C10 -80.01(17) no . . .
C12 Ru2 C14 C13 37.80(14) no . . .
C14 Ru2 C12 C11 80.31(17) no . . .
C14 Ru2 C12 C13 -37.52(15) no . . .
C12 Ru2 C15 C16 -146.21(13) no . . .
C12 Ru2 C15 C19 96.79(16) no . . .
C15 Ru2 C12 C11 -147.83(14) no . . .
C15 Ru2 C12 C13 94.34(17) no . . .
C12 Ru2 C16 P3 -66.4(3) no . . .
C12 Ru2 C16 C15 59.4(2) no . . .
C12 Ru2 C16 C17 176.29(17) no . . .
C16 Ru2 C12 C11 174.68(15) no . . .
C16 Ru2 C12 C13 56.9(3) no . . .
C12 Ru2 C18 C17 176.88(15) no . . .
C12 Ru2 C18 C19 -64.2(3) no . . .
C18 Ru2 C12 C11 -68.4(3) no . . .
C18 Ru2 C12 C13 173.72(17) no . . .
C12 Ru2 C19 C15 -102.08(16) no . . .
C12 Ru2 C19 C18 138.87(14) no . . .
C19 Ru2 C12 C11 -105.56(16) no . . .
C19 Ru2 C12 C13 136.61(15) no . . .
C13 Ru2 C14 C10 -117.8(3) no . . .
C13 Ru2 C14 C13 0.00(15) no . . .
C14 Ru2 C13 C12 117.6(3) no . . .
C14 Ru2 C13 C14 0.00(16) no . . .
C13 Ru2 C15 C16 -103.93(16) no . . .
C13 Ru2 C15 C19 139.07(14) no . . .
C15 Ru2 C13 C12 -104.00(17) no . . .
C15 Ru2 C13 C14 138.43(14) no . . .
C13 Ru2 C16 P3 -31.0(2) no . . .
C13 Ru2 C16 C15 94.84(16) no . . .
C13 Ru2 C16 C17 -148.27(14) no . . .
C16 Ru2 C13 C12 -147.28(14) no . . .
C16 Ru2 C13 C14 95.15(17) no . . .
C13 Ru2 C17 C16 56.1(3) no . . .
C13 Ru2 C17 C18 173.5(2) no . . .
C17 Ru2 C13 C12 177.32(17) no . . .
C17 Ru2 C13 C14 59.7(3) no . . .
C13 Ru2 C19 C15 -63.0(2) no . . .
C13 Ru2 C19 C18 177.94(14) no . . .
C19 Ru2 C13 C12 -67.4(2) no . . .
C19 Ru2 C13 C14 175.04(14) no . . .
C14 Ru2 C15 C16 -67.0(2) no . . .
C14 Ru2 C15 C19 176.04(16) no . . .
C15 Ru2 C14 C10 178.42(14) no . . .
C15 Ru2 C14 C13 -63.8(2) no . . .
C14 Ru2 C16 P3 11.1(2) no . . .
C14 Ru2 C16 C15 136.92(15) no . . .
C14 Ru2 C16 C17 -106.19(16) no . . .
C16 Ru2 C14 C10 138.98(14) no . . .
C16 Ru2 C14 C13 -103.22(16) no . . .
C14 Ru2 C17 C16 93.22(18) no . . .
C14 Ru2 C17 C18 -149.34(15) no . . .
C17 Ru2 C14 C10 96.02(17) no . . .
C17 Ru2 C14 C13 -146.18(14) no . . .
C14 Ru2 C18 C17 55.7(3) no . . .
C14 Ru2 C18 C19 174.68(19) no . . .
C18 Ru2 C14 C10 60.7(3) no . . .
C18 Ru2 C14 C13 178.50(18) no . . .
C15 Ru2 C16 P3 -125.8(3) no . . .
C15 Ru2 C16 C15 -0.00(15) no . . .
C15 Ru2 C16 C17 116.9(2) no . . .
C16 Ru2 C15 C16 0.00(12) no . . .
C16 Ru2 C15 C19 -117.0(2) no . . .
C15 Ru2 C17 C16 -38.59(13) no . . .
C15 Ru2 C17 C18 78.84(16) no . . .
C17 Ru2 C15 C16 38.07(13) no . . .
C17 Ru2 C15 C19 -78.93(15) no . . .
C15 Ru2 C18 C17 -82.07(17) no . . .
C15 Ru2 C18 C19 36.90(14) no . . .
C18 Ru2 C15 C16 80.54(16) no . . .
C18 Ru2 C15 C19 -36.46(14) no . . .
C15 Ru2 C19 C15 -0.00(15) no . . .
C15 Ru2 C19 C18 -119.1(3) no . . .
C19 Ru2 C15 C16 117.0(3) no . . .
C19 Ru2 C15 C19 -0.00(16) no . . .
C16 Ru2 C17 C16 0.00(13) no . . .
C16 Ru2 C17 C18 117.4(2) no . . .
C17 Ru2 C16 P3 117.3(3) no . . .
C17 Ru2 C16 C15 -116.9(2) no . . .
C17 Ru2 C16 C17 0.00(15) no . . .
C16 Ru2 C18 C17 -38.12(14) no . . .
C16 Ru2 C18 C19 80.84(16) no . . .
C18 Ru2 C16 P3 154.8(2) no . . .
C18 Ru2 C16 C15 -79.40(15) no . . .
C18 Ru2 C16 C17 37.49(14) no . . .
C16 Ru2 C19 C15 38.74(13) no . . .
C16 Ru2 C19 C18 -80.31(15) no . . .
C19 Ru2 C16 P3 -163.3(2) no . . .
C19 Ru2 C16 C15 -37.51(14) no . . .
C19 Ru2 C16 C17 79.39(15) no . . .
C17 Ru2 C18 C17 -0.00(15) no . . .
C17 Ru2 C18 C19 119.0(3) no . . .
C18 Ru2 C17 C16 -117.4(3) no . . .
C18 Ru2 C17 C18 -0.00(17) no . . .
C17 Ru2 C19 C15 82.05(16) no . . .
C17 Ru2 C19 C18 -37.01(13) no . . .
C19 Ru2 C17 C16 -80.95(16) no . . .
C19 Ru2 C17 C18 36.48(14) no . . .
C18 Ru2 C19 C15 119.1(3) no . . .
C18 Ru2 C19 C18 0.00(16) no . . .
C19 Ru2 C18 C17 -119.0(3) no . . .
C19 Ru2 C18 C19 -0.00(15) no . . .
O20 P3 C8 C7 1.8(2) no . . .
O20 P3 C8 C9 -179.15(19) no . . .
C8 P3 O20 Eu1 114.4(4) no . . .
O20 P3 C16 Ru2 -71.8(2) no . . .
O20 P3 C16 C15 -162.3(2) no . . .
O20 P3 C16 C17 15.5(3) no . . .
C16 P3 O20 Eu1 -124.0(4) no . . .
O20 P3 C30 C31 84.1(2) no . . .
O20 P3 C30 C32 -90.6(2) no . . .
C30 P3 O20 Eu1 -5.0(4) no . . .
C8 P3 C16 Ru2 50.0(2) no . . .
C8 P3 C16 C15 -40.6(3) no . . .
C8 P3 C16 C17 137.2(2) no . . .
C16 P3 C8 C7 -119.4(2) no . . .
C16 P3 C8 C9 59.6(3) no . . .
C8 P3 C30 C31 -37.1(3) no . . .
C8 P3 C30 C32 148.2(2) no . . .
C30 P3 C8 C7 123.9(2) no . . .
C30 P3 C8 C9 -57.1(2) no . . .
C16 P3 C30 C31 -155.7(2) no . . .
C16 P3 C30 C32 29.6(3) no . . .
C30 P3 C16 Ru2 166.56(17) no . . .
C30 P3 C16 C15 76.0(3) no . . .
C30 P3 C16 C17 -106.2(2) no . . .
Eu1 O21 C25 C24 -7.0(6) no . . .
Eu1 O21 C25 C41 172.59(17) no . . .
Eu1 O22 C23 C24 2.7(5) no . . .
Eu1 O22 C23 C26 -177.38(15) no . . .
Eu1 O46 C36 C37 170.52(16) no . . .
Eu1 O46 C36 C45 -8.4(5) no . . .
C5 C4 C9 C8 -0.8(5) no . . .
C9 C4 C5 C6 -0.1(6) no . . .
C4 C5 C6 C7 0.8(6) no . . .
C5 C6 C7 C8 -0.7(5) no . . .
C6 C7 C8 P3 178.9(3) no . . .
C6 C7 C8 C9 -0.2(4) no . . .
P3 C8 C9 C4 -178.1(2) no . . .
C7 C8 C9 C4 0.9(5) no . . .
Ru2 C10 C11 Ru2 0.0 no . . .
Ru2 C10 C11 C12 61.4(2) no . . .
Ru2 C10 C14 Ru2 0.0 no . . .
Ru2 C10 C14 C13 -61.4(2) no . . .
C11 C10 C14 Ru2 61.3(3) no . . .
C11 C10 C14 C13 -0.1(4) no . . .
C14 C10 C11 Ru2 -61.1(3) no . . .
C14 C10 C11 C12 0.4(4) no . . .
Ru2 C11 C12 Ru2 -0.000(10) no . . .
Ru2 C11 C12 C13 61.1(2) no . . .
C10 C11 C12 Ru2 -61.6(3) no . . .
C10 C11 C12 C13 -0.5(4) no . . .
Ru2 C12 C13 Ru2 -0.000(11) no . . .
Ru2 C12 C13 C14 62.1(2) no . . .
C11 C12 C13 Ru2 -61.6(3) no . . .
C11 C12 C13 C14 0.5(4) no . . .
Ru2 C13 C14 Ru2 0.0 no . . .
Ru2 C13 C14 C10 61.8(2) no . . .
C12 C13 C14 Ru2 -62.0(3) no . . .
C12 C13 C14 C10 -0.2(4) no . . .
Ru2 C15 C16 Ru2 0.000(10) no . . .
Ru2 C15 C16 P3 115.4(3) no . . .
Ru2 C15 C16 C17 -62.61(17) no . . .
Ru2 C15 C19 Ru2 0.000(10) no . . .
Ru2 C15 C19 C18 61.2(2) no . . .
C16 C15 C19 Ru2 -61.5(2) no . . .
C16 C15 C19 C18 -0.3(4) no . . .
C19 C15 C16 Ru2 63.0(2) no . . .
C19 C15 C16 P3 178.5(3) no . . .
C19 C15 C16 C17 0.4(3) no . . .
Ru2 C16 C17 Ru2 0.000(11) no . . .
Ru2 C16 C17 C18 -62.38(18) no . . .
P3 C16 C17 Ru2 -116.3(2) no . . .
P3 C16 C17 C18 -178.64(18) no . . .
C15 C16 C17 Ru2 62.0(2) no . . .
C15 C16 C17 C18 -0.4(3) no . . .
Ru2 C17 C18 Ru2 0.000(11) no . . .
Ru2 C17 C18 C19 -60.5(2) no . . .
C16 C17 C18 Ru2 60.8(2) no . . .
C16 C17 C18 C19 0.2(4) no . . .
Ru2 C18 C19 Ru2 -0.0 no . . .
Ru2 C18 C19 C15 -59.9(2) no . . .
C17 C18 C19 Ru2 59.9(3) no . . .
C17 C18 C19 C15 0.0(4) no . . .
O22 C23 C24 C25 0.5(6) no . . .
O22 C23 C26 F27 55.7(4) no . . .
O22 C23 C26 F28 -64.9(4) no . . .
O22 C23 C26 F29 175.0(3) no . . .
C24 C23 C26 F27 -124.4(3) no . . .
C24 C23 C26 F28 115.1(3) no . . .
C24 C23 C26 F29 -5.0(5) no . . .
C26 C23 C24 C25 -179.4(3) no . . .
C23 C24 C25 O21 1.6(7) no . . .
C23 C24 C25 C41 -178.0(3) no . . .
O21 C25 C41 F42 -80.0(5) no . . .
O21 C25 C41 F43 38.1(6) no . . .
O21 C25 C41 F44 155.8(4) no . . .
C24 C25 C41 F42 99.7(5) no . . .
C24 C25 C41 F43 -142.3(4) no . . .
C24 C25 C41 F44 -24.5(7) no . . .
P3 C30 C31 C35 -173.1(2) no . . .
P3 C30 C32 C33 173.1(2) no . . .
C31 C30 C32 C33 -1.7(5) no . . .
C32 C30 C31 C35 1.6(5) no . . .
C30 C31 C35 C34 -0.3(6) no . . .
C30 C32 C33 C34 0.3(6) no . . .
C32 C33 C34 C35 1.1(7) no . . .
C33 C34 C35 C31 -1.1(6) no . . .
O46 C36 C37 F38 48.2(4) no . . .
O46 C36 C37 F39 171.8(3) no . . .
O46 C36 C37 F40 -68.8(4) no . . .
O46 C36 C45 C36 4.2(4) no . . 2_655
C37 C36 C45 C36 -174.7(2) no . . 2_655
C45 C36 C37 F38 -132.7(3) no . . .
C45 C36 C37 F39 -9.1(4) no . . .
C45 C36 C37 F40 110.3(3) no . . .
